data_7234768
loop_
_publ_author_name
'Fangyi Chen'
'Taiji Tian'
'Binglian Bai'
'Jian Wang'
'Haitao Wang'
'Min Li'

_publ_section_title
;
 Crystal structures, intermolecular interactions and fluorescence
 properties of a series of symmetrical bi-1,3,4-oxadiazole derivatives
;
_journal_name_full 'Journal of Materials Chemistry C'
_journal_page_first 4451
_journal_page_last 4458
_journal_paper_doi 10.1039/C6TC00324A
_journal_volume 4
_journal_year 2016
_chemical_formula_sum 'C16 H8 F2 N4 O2'
_chemical_formula_weight 326.26
_chemical_name_common BOXD-o-F
_chemical_name_systematic 2,2-bis(2-fluorophenyl)-bi-1,3,4-oxadiazole
_space_group_IT_number 14
_space_group_name_Hall '-P 2ybc'
_space_group_name_H-M_alt 'P 1 21/c 1'
_symmetry_cell_setting monoclinic
_symmetry_space_group_name_H-M 'P 1 21/c 1'
_atom_sites_solution_hydrogens geom
_atom_sites_solution_primary direct
_atom_sites_solution_secondary difmap
_cell_angle_alpha 90.00
_cell_angle_beta 95.88(3)
_cell_angle_gamma 90.00
_cell_formula_units_Z 2
_cell_length_a 8.0707(16)
_cell_length_b 6.1870(12)
_cell_length_c 13.704(3)
_cell_measurement_reflns_used 1538
_cell_measurement_temperature 293(2)
_cell_measurement_theta_max 27.46
_cell_measurement_theta_min 3.62
_cell_volume 680.7(2)
_computing_cell_refinement 'Bruker XSCANS'
_computing_data_collection 'Bruker XSCANS'
_computing_data_reduction 'Bruker SHELXTL'
_computing_molecular_graphics 'Bruker SHELXTL'
_computing_publication_material 'Bruker SHELXTL'
_computing_structure_refinement 'SHELXL-97 (Sheldrick, 1997)'
_computing_structure_solution 'SHELXS-97 (Sheldrick, 1990)'
_diffrn_ambient_temperature 293(2)
_diffrn_measured_fraction_theta_full 0.991
_diffrn_measured_fraction_theta_max 0.991
_diffrn_measurement_device_type 'Bruker P4'
_diffrn_measurement_method '\w scans'
_diffrn_radiation_monochromator graphite
_diffrn_radiation_source 'fine-focus sealed tube'
_diffrn_radiation_type MoK\a
_diffrn_radiation_wavelength 0.71073
_diffrn_reflns_av_R_equivalents 0.0539
_diffrn_reflns_av_sigmaI/netI 0.0554
_diffrn_reflns_limit_h_max 10
_diffrn_reflns_limit_h_min -10
_diffrn_reflns_limit_k_max 8
_diffrn_reflns_limit_k_min -7
_diffrn_reflns_limit_l_max 17
_diffrn_reflns_limit_l_min -17
_diffrn_reflns_number 6219
_diffrn_reflns_theta_full 27.46
_diffrn_reflns_theta_max 27.46
_diffrn_reflns_theta_min 3.62
_exptl_absorpt_coefficient_mu 0.128
_exptl_absorpt_correction_type none
_exptl_crystal_density_diffrn 1.592
_exptl_crystal_density_method 'not measured'
_exptl_crystal_description needle
_exptl_crystal_F_000 332
_refine_diff_density_max 0.412
_refine_diff_density_min -0.360
_refine_diff_density_rms 0.065
_refine_ls_extinction_method none
_refine_ls_goodness_of_fit_ref 1.089
_refine_ls_hydrogen_treatment constr
_refine_ls_matrix_type full
_refine_ls_number_parameters 109
_refine_ls_number_reflns 1538
_refine_ls_number_restraints 0
_refine_ls_restrained_S_all 1.089
_refine_ls_R_factor_all 0.0853
_refine_ls_R_factor_gt 0.0577
_refine_ls_shift/su_max 0.000
_refine_ls_shift/su_mean 0.000
_refine_ls_structure_factor_coef Fsqd
_refine_ls_weighting_details 'calc w=1/[\s^2^(Fo^2^)+(0.0974P)^2^+0.0000P] where P=(Fo^2^+2Fc^2^)/3'
_refine_ls_weighting_scheme calc
_refine_ls_wR_factor_gt 0.1578
_refine_ls_wR_factor_ref 0.1770
_reflns_number_gt 1039
_reflns_number_total 1538
_reflns_threshold_expression >2sigma(I)
_cod_data_source_file J-Mater-Chem-C-2016-4-4451.cif
_cod_data_source_block boxd-o-f
_cod_original_sg_symbol_H-M P2(1)/c
_cod_database_code 7234768

loop_
_symmetry_equiv_pos_as_xyz
'x, y, z'
'-x, y+1/2, -z+1/2'
'-x, -y, -z'
'x, -y-1/2, z-1/2'

loop_
_atom_site_label
_atom_site_type_symbol
_atom_site_fract_x
_atom_site_fract_y
_atom_site_fract_z
_atom_site_U_iso_or_equiv
_atom_site_adp_type
_atom_site_occupancy
_atom_site_symmetry_multiplicity
_atom_site_calc_flag
_atom_site_refinement_flags
_atom_site_disorder_assembly
_atom_site_disorder_group
F1 F 0.10002(18) 0.2061(2) 1.01864(10) 0.0550(5) Uani 1 1 d . . .
O1 O 0.42018(18) -0.2690(2) 0.92934(11) 0.0390(5) Uani 1 1 d . . .
C7 C 0.3127(3) -0.1228(4) 0.96378(16) 0.0380(5) Uani 1 1 d . . .
C4 C 0.2559(3) 0.0551(4) 0.89871(16) 0.0384(5) Uani 1 1 d . . .
N1 N 0.2789(2) -0.1698(3) 1.05138(14) 0.0481(6) Uani 1 1 d . . .
C3 C 0.3078(3) 0.0720(4) 0.80537(16) 0.0440(6) Uani 1 1 d . . .
H3 H 0.3779 -0.0330 0.7836 0.053 Uiso 1 1 calc R . .
C5 C 0.1503(3) 0.2153(4) 0.92839(17) 0.0394(6) Uani 1 1 d . . .
C8 C 0.4442(3) -0.4081(3) 1.00518(16) 0.0386(5) Uani 1 1 d . . .
C1 C 0.1513(3) 0.3984(4) 0.77605(18) 0.0488(6) Uani 1 1 d . . .
H1 H 0.1166 0.5130 0.7350 0.059 Uiso 1 1 calc R . .
C2 C 0.2567(3) 0.2425(4) 0.74444(18) 0.0489(6) Uani 1 1 d . . .
H2 H 0.2931 0.2525 0.6824 0.059 Uiso 1 1 calc R . .
N2 N 0.3660(3) -0.3601(3) 1.07840(15) 0.0476(6) Uani 1 1 d . . .
C6 C 0.0972(3) 0.3846(4) 0.86831(18) 0.0470(6) Uani 1 1 d . . .
H6 H 0.0258 0.4887 0.8895 0.056 Uiso 1 1 calc R . .

loop_
_atom_site_aniso_label
_atom_site_aniso_U_11
_atom_site_aniso_U_22
_atom_site_aniso_U_33
_atom_site_aniso_U_23
_atom_site_aniso_U_13
_atom_site_aniso_U_12
F1 0.0671(10) 0.0629(10) 0.0363(9) -0.0052(6) 0.0107(7) 0.0096(7)
O1 0.0477(9) 0.0392(8) 0.0307(9) 0.0029(6) 0.0068(7) 0.0041(7)
C7 0.0425(11) 0.0401(12) 0.0317(12) -0.0025(9) 0.0045(9) -0.0020(10)
C4 0.0432(12) 0.0417(11) 0.0295(11) -0.0024(9) 0.0003(9) -0.0025(10)
N1 0.0568(13) 0.0529(12) 0.0353(12) 0.0055(9) 0.0075(9) 0.0103(10)
C3 0.0467(13) 0.0524(14) 0.0332(13) 0.0020(10) 0.0059(10) 0.0053(11)
C5 0.0453(12) 0.0440(12) 0.0285(12) -0.0046(9) 0.0018(9) 0.0006(10)
C8 0.0430(11) 0.0413(11) 0.0309(11) 0.0058(9) 0.0005(9) -0.0043(10)
C1 0.0590(15) 0.0451(13) 0.0402(14) 0.0069(10) -0.0052(11) 0.0025(12)
C2 0.0568(15) 0.0591(15) 0.0310(13) 0.0030(10) 0.0047(10) 0.0046(12)
N2 0.0557(12) 0.0510(12) 0.0365(11) 0.0083(9) 0.0069(9) 0.0055(10)
C6 0.0572(14) 0.0423(12) 0.0406(14) -0.0054(10) 0.0011(11) 0.0061(11)

loop_
_atom_type_symbol
_atom_type_description
_atom_type_scat_dispersion_real
_atom_type_scat_dispersion_imag
_atom_type_scat_source
C C 0.0033 0.0016 'International Tables Vol C Tables 4.2.6.8 and 6.1.1.4'
H H 0.0000 0.0000 'International Tables Vol C Tables 4.2.6.8 and 6.1.1.4'
N N 0.0061 0.0033 'International Tables Vol C Tables 4.2.6.8 and 6.1.1.4'
O O 0.0106 0.0060 'International Tables Vol C Tables 4.2.6.8 and 6.1.1.4'
F F 0.0171 0.0103 'International Tables Vol C Tables 4.2.6.8 and 6.1.1.4'

loop_
_geom_angle_atom_site_label_1
_geom_angle_atom_site_label_2
_geom_angle_atom_site_label_3
_geom_angle
_geom_angle_site_symmetry_1
_geom_angle_site_symmetry_3
C8 O1 C7 101.65(17) . .
N1 C7 O1 111.9(2) . .
N1 C7 C4 130.8(2) . .
O1 C7 C4 117.21(19) . .
C3 C4 C5 117.8(2) . .
C3 C4 C7 120.9(2) . .
C5 C4 C7 121.4(2) . .
C7 N1 N2 106.64(18) . .
C2 C3 C4 120.9(2) . .
F1 C5 C6 118.7(2) . .
F1 C5 C4 119.4(2) . .
C6 C5 C4 122.0(2) . .
N2 C8 O1 114.49(19) . .
N2 C8 C8 128.0(3) . 3_647
O1 C8 C8 117.5(2) . 3_647
C6 C1 C2 120.3(2) . .
C3 C2 C1 119.8(2) . .
C8 N2 N1 105.27(17) . .
C5 C6 C1 119.2(2) . .

loop_
_geom_bond_atom_site_label_1
_geom_bond_atom_site_label_2
_geom_bond_distance
_geom_bond_site_symmetry_2
F1 C5 1.342(3) .
O1 C8 1.348(3) .
O1 C7 1.370(3) .
C7 N1 1.291(3) .
C7 C4 1.461(3) .
C4 C3 1.390(3) .
C4 C5 1.395(3) .
N1 N2 1.402(3) .
C3 C2 1.382(3) .
C5 C6 1.373(3) .
C8 N2 1.274(3) .
C8 C8 1.466(4) 3_647
C1 C6 1.382(3) .
C1 C2 1.385(3) .
